data_7124028
loop_
_publ_author_name
'Huang, You'
'Li, Ning'
'Jia, Penghao'

_publ_section_title
;
 Facile access to highly functionalized hydroisoquinoline deriva-tives via
 phosphine-catalyzed sequential [3 + 3]/[3 + 3] annulation
;
_journal_name_full 'Chemical Communications'
_journal_paper_doi 10.1039/C9CC05832J
_journal_year 2019
_chemical_formula_sum 'C39 H34 Cl2 F N3 O4 S'
_chemical_formula_weight 730.65
_space_group_crystal_system triclinic
_space_group_IT_number 2
_space_group_name_Hall '-P 1'
_space_group_name_H-M_alt 'P -1'
_symmetry_space_group_name_Hall '-P 1'
_symmetry_space_group_name_H-M 'P -1'
_atom_sites_solution_hydrogens mixed
_audit_block_doi 10.5517/ccdc.csd.cc2169zk
_audit_creation_method SHELXL-2014/8
_audit_update_record
;
2018-12-04 deposited with the CCDC.    2019-08-19 downloaded from the CCDC.
;
_cell_angle_alpha 76.39(3)
_cell_angle_beta 80.68(3)
_cell_angle_gamma 65.93(3)
_cell_formula_units_Z 2
_cell_length_a 12.067(2)
_cell_length_b 12.250(2)
_cell_length_c 13.571(3)
_cell_measurement_reflns_used 3841
_cell_measurement_temperature 113(2)
_cell_measurement_theta_max 27.8386
_cell_measurement_theta_min 1.5482
_cell_volume 1775.3(7)
_computing_cell_refinement crystalclear
_computing_data_collection crystalclear
_computing_data_reduction crystalclear
_computing_molecular_graphics 'Bruker SHELXTL'
_computing_publication_material 'Bruker SHELXTL'
_computing_structure_refinement 'SHELXL-97 (Sheldrick, 1997)'
_computing_structure_solution 'SHELXS-97 (Sheldrick, 1990)'
_diffrn_ambient_temperature 113(2)
_diffrn_measured_fraction_theta_full 0.999
_diffrn_measured_fraction_theta_max 0.996
_diffrn_measurement_device_type 'rigaku saturn'
_diffrn_radiation_type MoK\a
_diffrn_radiation_wavelength 0.71073
_diffrn_reflns_av_R_equivalents 0.0606
_diffrn_reflns_av_unetI/netI 0.0854
_diffrn_reflns_Laue_measured_fraction_full 0.999
_diffrn_reflns_Laue_measured_fraction_max 0.996
_diffrn_reflns_limit_h_max 15
_diffrn_reflns_limit_h_min -15
_diffrn_reflns_limit_k_max 16
_diffrn_reflns_limit_k_min -16
_diffrn_reflns_limit_l_max 17
_diffrn_reflns_limit_l_min -17
_diffrn_reflns_number 21450
_diffrn_reflns_point_group_measured_fraction_full 0.999
_diffrn_reflns_point_group_measured_fraction_max 0.996
_diffrn_reflns_theta_full 25.242
_diffrn_reflns_theta_max 27.820
_diffrn_reflns_theta_min 1.548
_diffrn_standards_decay_% 0
_diffrn_standards_interval_count 0
_diffrn_standards_interval_time 0
_diffrn_standards_number 0
_exptl_absorpt_coefficient_mu 0.293
_exptl_absorpt_correction_T_max 1.0000
_exptl_absorpt_correction_T_min 0.5451
_exptl_absorpt_correction_type multi-scan
_exptl_absorpt_process_details crystalclear
_exptl_crystal_colour colourless
_exptl_crystal_density_diffrn 1.367
_exptl_crystal_description prism
_exptl_crystal_F_000 760
_exptl_crystal_size_max 0.200
_exptl_crystal_size_mid 0.180
_exptl_crystal_size_min 0.120
_refine_diff_density_max 0.541
_refine_diff_density_min -0.670
_refine_diff_density_rms 0.070
_refine_ls_extinction_coef 0.015(2)
_refine_ls_extinction_expression Fc^*^=kFc[1+0.001xFc^2^\l^3^/sin(2\q)]^-1/4^
_refine_ls_extinction_method 'SHELXL-2014/8 (Sheldrick 2014'
_refine_ls_goodness_of_fit_ref 0.982
_refine_ls_hydrogen_treatment mixed
_refine_ls_matrix_type full
_refine_ls_number_parameters 543
_refine_ls_number_reflns 8375
_refine_ls_number_restraints 190
_refine_ls_restrained_S_all 1.008
_refine_ls_R_factor_all 0.1075
_refine_ls_R_factor_gt 0.0669
_refine_ls_shift/su_max 0.005
_refine_ls_shift/su_mean 0.000
_refine_ls_structure_factor_coef Fsqd
_refine_ls_weighting_details 'w=1/[\s^2^(Fo^2^)+(0.1147P)^2^] where P=(Fo^2^+2Fc^2^)/3'
_refine_ls_weighting_scheme calc
_refine_ls_wR_factor_gt 0.1808
_refine_ls_wR_factor_ref 0.2118
_reflns_Friedel_coverage 0.000
_reflns_number_gt 4775
_reflns_number_total 8375
_reflns_threshold_expression 'I > 2\s(I)'
_cod_data_source_file c9cc05832j2.cif
_cod_data_source_block shelxl
_cod_depositor_comments
;
The following automatic conversions were performed:

'_exptl_absorpt_correction_type' value 'Multi-scan' changed to
'multi-scan' according to
/home/data/users/saulius/crontab/automatic-downloads/rss-feeds/RSC/lib/dictionaries/cif_core.dic
dictionary named 'cif_core.dic' version 2.4.2 from 2011-04-26.

Automatic conversion script
Id: cif_fix_values 4973 2017-02-22 13:04:09Z antanas 
;
_cod_original_cell_volume 1775.4(8)
_cod_database_code 7124028
_shelx_shelxl_version_number 2014/8
_shelx_space_group_comment
;
The symmetry employed for this shelxl refinement is uniquely defined
by the following loop, which should always be used as a source of
symmetry information in preference to the above space-group names.
They are only intended as comments.
;
_shelx_estimated_absorpt_t_min 0.944
_shelx_estimated_absorpt_t_max 0.966

loop_
_space_group_symop_operation_xyz
'x, y, z'
'-x, -y, -z'

loop_
_atom_site_label
_atom_site_type_symbol
_atom_site_fract_x
_atom_site_fract_y
_atom_site_fract_z
_atom_site_U_iso_or_equiv
_atom_site_adp_type
_atom_site_occupancy
_atom_site_site_symmetry_order
_atom_site_calc_flag
_atom_site_refinement_flags_posn
_atom_site_refinement_flags_adp
_atom_site_refinement_flags_occupancy
_atom_site_disorder_assembly
_atom_site_disorder_group
S1 S 1.06289(6) 0.78269(6) 0.43430(5) 0.0297(2) Uani 1 1 d . . . . .
F1 F 0.6267(2) 0.5544(2) -0.04861(16) 0.0605(6) Uani 1 1 d . . . . .
O1 O 1.15992(17) 0.67596(18) 0.40798(15) 0.0352(5) Uani 1 1 d . . . . .
O2 O 1.08922(19) 0.86254(19) 0.48020(16) 0.0391(5) Uani 1 1 d . . . . .
O3 O 1.15048(18) 0.74137(19) -0.12109(15) 0.0373(5) Uani 1 1 d . . . . .
O4 O 0.9794(2) 0.8487(2) -0.20330(16) 0.0460(6) Uani 1 1 d . . . . .
N1 N 1.0000(2) 0.8651(2) 0.32309(16) 0.0274(5) Uani 1 1 d . . . . .
N2 N 0.8409(2) 1.0085(2) 0.40549(19) 0.0319(6) Uani 1 1 d D . . . .
N3 N 0.5852(2) 1.1151(3) 0.2551(2) 0.0533(8) Uani 1 1 d . . . . .
C1 C 0.9483(3) 0.7421(2) 0.5108(2) 0.0304(6) Uani 1 1 d . . . . .
C2 C 0.8981(3) 0.7879(3) 0.5985(2) 0.0365(7) Uani 1 1 d . . . . .
H2 H 0.9218 0.8451 0.6168 0.044 Uiso 1 1 calc R U . . .
C3 C 0.8122(3) 0.7488(3) 0.6596(2) 0.0407(8) Uani 1 1 d . . . . .
H3 H 0.7779 0.7791 0.7207 0.049 Uiso 1 1 calc R U . . .
C4 C 0.7752(3) 0.6664(3) 0.6334(2) 0.0375(7) Uani 1 1 d . . . . .
C5 C 0.8280(3) 0.6213(3) 0.5444(2) 0.0361(7) Uani 1 1 d . . . . .
H5 H 0.8040 0.5647 0.5255 0.043 Uiso 1 1 calc R U . . .
C6 C 0.9149(3) 0.6580(3) 0.4832(2) 0.0322(6) Uani 1 1 d . . . . .
H6 H 0.9512 0.6262 0.4232 0.039 Uiso 1 1 calc R U . . .
C7 C 0.6794(3) 0.6249(4) 0.6980(3) 0.0565(10) Uani 1 1 d . . . . .
H7A H 0.7147 0.5675 0.7592 0.085 Uiso 1 1 calc R U . . .
H7B H 0.6508 0.5850 0.6588 0.085 Uiso 1 1 calc R U . . .
H7C H 0.6107 0.6956 0.7178 0.085 Uiso 1 1 calc R U . . .
C8 C 0.8767(2) 0.9471(2) 0.3270(2) 0.0277(6) Uani 1 1 d . . . . .
C9 C 0.8053(2) 0.9568(2) 0.2549(2) 0.0287(6) Uani 1 1 d . . . . .
C10 C 0.6841(3) 1.0445(3) 0.2551(2) 0.0350(7) Uani 1 1 d . . . . .
C11 C 0.8517(2) 0.8720(2) 0.1780(2) 0.0266(6) Uani 1 1 d . . . . .
C12 C 0.8316(2) 0.7525(2) 0.2239(2) 0.0264(6) Uani 1 1 d . . . . .
C13 C 0.7187(3) 0.7578(3) 0.2703(2) 0.0343(7) Uani 1 1 d . . . . .
H13 H 0.6536 0.8349 0.2699 0.041 Uiso 1 1 calc R U . . .
C14 C 0.6986(3) 0.6539(3) 0.3170(2) 0.0411(8) Uani 1 1 d . . . . .
H14 H 0.6209 0.6601 0.3494 0.049 Uiso 1 1 calc R U . . .
C15 C 0.7913(3) 0.5412(3) 0.3166(2) 0.0399(7) Uani 1 1 d . . . . .
H15 H 0.7778 0.4695 0.3488 0.048 Uiso 1 1 calc R U . . .
C16 C 0.9035(3) 0.5331(3) 0.2692(2) 0.0389(7) Uani 1 1 d . . . . .
H16 H 0.9671 0.4554 0.2678 0.047 Uiso 1 1 calc R U . . .
C17 C 0.9241(3) 0.6373(3) 0.2235(2) 0.0313(6) Uani 1 1 d . . . . .
H17 H 1.0021 0.6305 0.1916 0.038 Uiso 1 1 calc R U . . .
C18 C 0.7825(2) 0.9416(3) 0.0797(2) 0.0292(6) Uani 1 1 d . . . . .
H18A H 0.6967 0.9499 0.0948 0.035 Uiso 1 1 calc R U . . .
H18B H 0.7828 1.0246 0.0629 0.035 Uiso 1 1 calc R U . . .
C19 C 0.8343(2) 0.8820(3) -0.0143(2) 0.0305(6) Uani 1 1 d . . . . .
H19 H 0.8065 0.9497 -0.0739 0.037 Uiso 1 1 calc R U . . .
C20 C 0.7825(2) 0.7897(3) -0.0233(2) 0.0304(6) Uani 1 1 d . . . . .
C21 C 0.6628(3) 0.8329(3) -0.0490(2) 0.0367(7) Uani 1 1 d . . . . .
H21 H 0.6163 0.9181 -0.0606 0.044 Uiso 1 1 calc R U . . .
C22 C 0.6098(3) 0.7549(3) -0.0581(2) 0.0429(8) Uani 1 1 d . . . . .
H22 H 0.5284 0.7855 -0.0765 0.051 Uiso 1 1 calc R U . . .
C23 C 0.6778(3) 0.6328(3) -0.0400(2) 0.0426(8) Uani 1 1 d . . . . .
C24 C 0.7958(3) 0.5852(3) -0.0158(3) 0.0458(8) Uani 1 1 d . . . . .
H24 H 0.8412 0.4998 -0.0050 0.055 Uiso 1 1 calc R U . . .
C25 C 0.8485(3) 0.6652(3) -0.0073(2) 0.0405(7) Uani 1 1 d . . . . .
H25 H 0.9306 0.6336 0.0096 0.049 Uiso 1 1 calc R U . . .
C26 C 0.9710(2) 0.8371(3) -0.0242(2) 0.0288(6) Uani 1 1 d . . . . .
C27 C 1.0314(3) 0.8118(3) -0.1249(2) 0.0320(6) Uani 1 1 d . . . . .
C28 C 1.2164(3) 0.7099(3) -0.2165(2) 0.0393(7) Uani 1 1 d . . . . .
H28A H 1.2213 0.7835 -0.2632 0.047 Uiso 1 1 calc R U . . .
H28B H 1.1737 0.6756 -0.2493 0.047 Uiso 1 1 calc R U . . .
C29 C 1.3415(3) 0.6181(3) -0.1943(3) 0.0554(10) Uani 1 1 d . . . . .
H29A H 1.3821 0.6520 -0.1599 0.083 Uiso 1 1 calc R U . . .
H29B H 1.3885 0.5980 -0.2582 0.083 Uiso 1 1 calc R U . . .
H29C H 1.3359 0.5444 -0.1504 0.083 Uiso 1 1 calc R U . . .
C30 C 1.0369(2) 0.8293(2) 0.0502(2) 0.0282(6) Uani 1 1 d . . . . .
H30 H 1.1214 0.8115 0.0346 0.034 Uiso 1 1 calc R U . . .
C31 C 0.9868(2) 0.8464(2) 0.1530(2) 0.0263(6) Uani 1 1 d . . . . .
C32 C 1.0578(2) 0.8344(2) 0.2269(2) 0.0261(6) Uani 1 1 d . . . . .
C33 C 1.1914(2) 0.8033(3) 0.2122(2) 0.0290(6) Uani 1 1 d . . . . .
C34 C 1.2687(3) 0.7030(3) 0.1690(2) 0.0351(7) Uani 1 1 d . . . . .
H34 H 1.2366 0.6513 0.1519 0.042 Uiso 1 1 calc R U . . .
C35 C 1.3918(3) 0.6786(3) 0.1512(2) 0.0475(9) Uani 1 1 d . . . . .
H35 H 1.4434 0.6118 0.1196 0.057 Uiso 1 1 calc R U . . .
C36 C 1.4401(3) 0.7503(4) 0.1787(3) 0.0523(10) Uani 1 1 d . . . . .
H36 H 1.5249 0.7328 0.1664 0.063 Uiso 1 1 calc R U . . .
C37 C 1.3657(3) 0.8474(3) 0.2242(2) 0.0456(8) Uani 1 1 d . . . . .
H37 H 1.3996 0.8962 0.2436 0.055 Uiso 1 1 calc R U . . .
C38 C 1.2406(3) 0.8748(3) 0.2420(2) 0.0352(7) Uani 1 1 d . . . . .
H38 H 1.1897 0.9414 0.2740 0.042 Uiso 1 1 calc R U . . .
H2A H 0.898(2) 1.017(3) 0.436(2) 0.049(10) Uiso 1 1 d D . . . .
H2B H 0.7610(12) 1.052(3) 0.413(3) 0.076(14) Uiso 1 1 d D . . . .
Cl1 Cl 0.4296(7) 1.0066(8) 0.4577(6) 0.111(2) Uani 0.25 1 d D U P A 1
Cl1' Cl 0.5633(6) 1.0515(7) 0.5535(5) 0.0534(13) Uani 0.25 1 d D U P A 1
C39 C 0.5772(14) 0.9289(15) 0.4990(19) 0.074(3) Uani 0.25 1 d D U P A 1
Cl1A Cl 0.4762(10) 0.9153(10) 0.4750(10) 0.096(3) Uani 0.25 1 d D U P B 2
Cl1B Cl 0.5530(9) 1.1084(10) 0.5324(10) 0.079(2) Uani 0.25 1 d D U P B 2
C39' C 0.4495(15) 1.0647(14) 0.4890(19) 0.064(3) Uani 0.25 1 d D U P B 2
Cl2 Cl 0.5907(13) 1.3353(11) 0.4857(12) 0.0805(19) Uani 0.25 1 d D U P C 1
Cl3 Cl 0.4379(4) 1.5795(5) 0.5050(3) 0.1128(18) Uani 0.5 1 d D U P C 1
C40 C 0.541(3) 1.4403(14) 0.5682(15) 0.120(4) Uani 0.25 1 d D U P C 1
Cl5 Cl 0.5901(15) 1.3055(12) 0.4821(14) 0.116(4) Uani 0.25 1 d D U P D 2
Cl4 Cl 0.4316(12) 1.5430(12) 0.4635(8) 0.139(4) Uani 0.25 1 d D U P D 2
C41 C 0.563(2) 1.4479(15) 0.4022(18) 0.133(4) Uani 0.25 1 d D U P D 2

loop_
_atom_site_aniso_label
_atom_site_aniso_U_11
_atom_site_aniso_U_22
_atom_site_aniso_U_33
_atom_site_aniso_U_23
_atom_site_aniso_U_13
_atom_site_aniso_U_12
S1 0.0303(4) 0.0303(4) 0.0290(4) -0.0061(3) -0.0089(3) -0.0093(3)
F1 0.0732(15) 0.0789(15) 0.0551(12) -0.0101(11) -0.0104(11) -0.0543(13)
O1 0.0291(10) 0.0315(11) 0.0358(11) -0.0034(9) -0.0066(9) -0.0026(9)
O2 0.0404(12) 0.0437(13) 0.0405(12) -0.0113(10) -0.0144(10) -0.0174(10)
O3 0.0310(11) 0.0442(13) 0.0292(11) -0.0074(9) 0.0009(9) -0.0078(9)
O4 0.0406(12) 0.0606(15) 0.0303(11) -0.0120(11) -0.0091(10) -0.0087(11)
N1 0.0273(12) 0.0272(12) 0.0256(12) -0.0038(10) -0.0061(10) -0.0074(10)
N2 0.0326(13) 0.0306(13) 0.0317(13) -0.0106(11) -0.0064(11) -0.0073(11)
N3 0.0348(15) 0.0520(18) 0.065(2) -0.0244(16) -0.0125(14) 0.0022(14)
C1 0.0335(15) 0.0257(14) 0.0273(14) -0.0031(12) -0.0087(12) -0.0052(12)
C2 0.0460(18) 0.0330(16) 0.0297(15) -0.0096(13) -0.0074(14) -0.0106(14)
C3 0.0472(18) 0.0355(17) 0.0312(16) -0.0094(14) 0.0017(14) -0.0077(15)
C4 0.0373(16) 0.0340(16) 0.0282(15) -0.0003(13) -0.0016(13) -0.0041(13)
C5 0.0412(17) 0.0342(16) 0.0323(15) -0.0049(13) -0.0042(13) -0.0141(14)
C6 0.0372(15) 0.0341(16) 0.0248(14) -0.0082(12) -0.0031(12) -0.0116(13)
C7 0.059(2) 0.060(2) 0.049(2) -0.0107(18) 0.0166(19) -0.0282(19)
C8 0.0273(14) 0.0258(14) 0.0286(14) -0.0034(12) -0.0033(11) -0.0093(11)
C9 0.0257(13) 0.0259(14) 0.0329(15) -0.0077(12) -0.0079(12) -0.0049(11)
C10 0.0322(15) 0.0354(17) 0.0375(16) -0.0152(14) -0.0099(13) -0.0058(13)
C11 0.0221(13) 0.0312(15) 0.0274(14) -0.0096(12) -0.0039(11) -0.0082(11)
C12 0.0261(13) 0.0311(15) 0.0258(13) -0.0076(12) -0.0064(11) -0.0117(11)
C13 0.0272(14) 0.0377(17) 0.0398(17) -0.0087(14) -0.0052(13) -0.0125(13)
C14 0.0351(16) 0.052(2) 0.0448(18) -0.0093(16) -0.0005(14) -0.0265(15)
C15 0.0512(19) 0.0389(18) 0.0413(18) -0.0026(14) -0.0107(15) -0.0292(16)
C16 0.0445(18) 0.0308(16) 0.0422(18) -0.0084(14) -0.0092(15) -0.0123(14)
C17 0.0278(14) 0.0303(15) 0.0364(16) -0.0090(13) -0.0015(12) -0.0106(12)
C18 0.0253(13) 0.0323(15) 0.0292(14) -0.0053(12) -0.0081(11) -0.0082(12)
C19 0.0282(14) 0.0339(16) 0.0271(14) 0.0000(12) -0.0113(12) -0.0092(12)
C20 0.0263(14) 0.0403(17) 0.0250(14) -0.0080(12) -0.0042(11) -0.0113(12)
C21 0.0309(15) 0.0424(18) 0.0343(16) -0.0043(14) -0.0084(13) -0.0110(13)
C22 0.0344(16) 0.060(2) 0.0392(18) -0.0068(16) -0.0080(14) -0.0231(16)
C23 0.0502(19) 0.061(2) 0.0345(17) -0.0117(16) -0.0019(15) -0.0384(18)
C24 0.050(2) 0.0441(19) 0.0470(19) -0.0069(16) -0.0081(16) -0.0206(16)
C25 0.0381(17) 0.0437(19) 0.0417(18) -0.0082(15) -0.0110(14) -0.0146(15)
C26 0.0288(14) 0.0304(15) 0.0282(14) -0.0074(12) -0.0027(12) -0.0110(12)
C27 0.0324(15) 0.0348(16) 0.0321(15) -0.0081(13) -0.0033(13) -0.0148(13)
C28 0.0433(18) 0.0400(18) 0.0317(16) -0.0103(14) 0.0055(14) -0.0143(14)
C29 0.045(2) 0.054(2) 0.048(2) -0.0047(17) 0.0095(17) -0.0073(17)
C30 0.0262(13) 0.0292(15) 0.0288(14) -0.0041(12) -0.0021(11) -0.0110(12)
C31 0.0259(13) 0.0255(14) 0.0270(14) -0.0026(11) -0.0033(11) -0.0103(11)
C32 0.0263(13) 0.0265(14) 0.0271(14) -0.0037(11) -0.0037(11) -0.0121(11)
C33 0.0235(13) 0.0342(16) 0.0288(14) -0.0004(12) -0.0078(11) -0.0112(12)
C34 0.0277(14) 0.0405(17) 0.0349(16) -0.0054(14) -0.0058(12) -0.0107(13)
C35 0.0281(15) 0.063(2) 0.0388(18) -0.0108(17) -0.0026(14) -0.0045(15)
C36 0.0247(15) 0.087(3) 0.0415(19) -0.0071(19) -0.0041(14) -0.0201(17)
C37 0.0380(17) 0.067(2) 0.0413(18) -0.0013(17) -0.0125(15) -0.0310(17)
C38 0.0336(15) 0.0423(18) 0.0329(15) 0.0008(13) -0.0110(13) -0.0189(14)
Cl1 0.109(2) 0.111(2) 0.110(2) -0.0176(10) -0.0076(10) -0.0419(12)
Cl1' 0.044(2) 0.064(3) 0.057(3) -0.032(3) 0.0042(19) -0.018(3)
C39 0.074(3) 0.074(3) 0.074(3) -0.0142(11) -0.0059(10) -0.0287(14)
Cl1A 0.111(5) 0.068(4) 0.091(4) -0.020(3) 0.016(4) -0.022(4)
Cl1B 0.071(3) 0.085(4) 0.082(4) -0.037(4) 0.019(3) -0.029(4)
C39' 0.069(4) 0.068(4) 0.071(4) -0.030(4) -0.007(4) -0.033(4)
Cl2 0.082(3) 0.095(4) 0.086(3) -0.038(4) -0.009(3) -0.044(3)
Cl3 0.0676(17) 0.130(4) 0.100(3) 0.020(3) 0.011(2) -0.027(2)
C40 0.100(5) 0.125(6) 0.122(6) -0.013(5) 0.003(5) -0.040(5)
Cl5 0.099(4) 0.131(6) 0.095(4) -0.036(5) -0.008(4) -0.014(5)
Cl4 0.117(5) 0.140(5) 0.136(5) -0.012(4) 0.002(4) -0.037(4)
C41 0.120(5) 0.134(6) 0.122(6) -0.023(5) -0.004(5) -0.030(5)

loop_
_atom_type_symbol
_atom_type_description
_atom_type_scat_dispersion_real
_atom_type_scat_dispersion_imag
_atom_type_scat_source
C C 0.0033 0.0016 'International Tables Vol C Tables 4.2.6.8 and 6.1.1.4'
H H 0.0000 0.0000 'International Tables Vol C Tables 4.2.6.8 and 6.1.1.4'
N N 0.0061 0.0033 'International Tables Vol C Tables 4.2.6.8 and 6.1.1.4'
O O 0.0106 0.0060 'International Tables Vol C Tables 4.2.6.8 and 6.1.1.4'
F F 0.0171 0.0103 'International Tables Vol C Tables 4.2.6.8 and 6.1.1.4'
S S 0.1246 0.1234 'International Tables Vol C Tables 4.2.6.8 and 6.1.1.4'
Cl Cl 0.1484 0.1585 'International Tables Vol C Tables 4.2.6.8 and 6.1.1.4'

loop_
_geom_angle_atom_site_label_1
_geom_angle_atom_site_label_2
_geom_angle_atom_site_label_3
_geom_angle
_geom_angle_site_symmetry_1
_geom_angle_site_symmetry_3
O1 S1 O2 119.44(13) . .
O1 S1 N1 105.36(12) . .
O2 S1 N1 107.17(12) . .
O1 S1 C1 109.54(13) . .
O2 S1 C1 108.91(14) . .
N1 S1 C1 105.49(12) . .
C27 O3 C28 116.4(2) . .
C8 N1 C32 118.3(2) . .
C8 N1 S1 118.54(18) . .
C32 N1 S1 121.57(18) . .
C8 N2 H2A 119(2) . .
C8 N2 H2B 115(3) . .
H2A N2 H2B 125(3) . .
C2 C1 C6 121.3(3) . .
C2 C1 S1 120.4(2) . .
C6 C1 S1 118.1(2) . .
C1 C2 C3 118.7(3) . .
C1 C2 H2 120.6 . .
C3 C2 H2 120.6 . .
C4 C3 C2 121.4(3) . .
C4 C3 H3 119.3 . .
C2 C3 H3 119.3 . .
C3 C4 C5 118.5(3) . .
C3 C4 C7 122.1(3) . .
C5 C4 C7 119.4(3) . .
C6 C5 C4 120.9(3) . .
C6 C5 H5 119.5 . .
C4 C5 H5 119.5 . .
C5 C6 C1 119.1(3) . .
C5 C6 H6 120.4 . .
C1 C6 H6 120.4 . .
C4 C7 H7A 109.5 . .
C4 C7 H7B 109.5 . .
H7A C7 H7B 109.5 . .
C4 C7 H7C 109.5 . .
H7A C7 H7C 109.5 . .
H7B C7 H7C 109.5 . .
C9 C8 N2 126.1(3) . .
C9 C8 N1 118.6(2) . .
N2 C8 N1 115.3(2) . .
C8 C9 C10 118.5(3) . .
C8 C9 C11 121.2(2) . .
C10 C9 C11 120.3(2) . .
N3 C10 C9 179.3(3) . .
C31 C11 C9 107.1(2) . .
C31 C11 C12 110.9(2) . .
C9 C11 C12 109.9(2) . .
C31 C11 C18 109.1(2) . .
C9 C11 C18 107.7(2) . .
C12 C11 C18 112.0(2) . .
C13 C12 C17 117.5(3) . .
C13 C12 C11 119.7(2) . .
C17 C12 C11 122.8(2) . .
C14 C13 C12 121.6(3) . .
C14 C13 H13 119.2 . .
C12 C13 H13 119.2 . .
C15 C14 C13 120.0(3) . .
C15 C14 H14 120.0 . .
C13 C14 H14 120.0 . .
C16 C15 C14 119.7(3) . .
C16 C15 H15 120.2 . .
C14 C15 H15 120.2 . .
C15 C16 C17 120.4(3) . .
C15 C16 H16 119.8 . .
C17 C16 H16 119.8 . .
C16 C17 C12 120.8(3) . .
C16 C17 H17 119.6 . .
C12 C17 H17 119.6 . .
C19 C18 C11 115.5(2) . .
C19 C18 H18A 108.4 . .
C11 C18 H18A 108.4 . .
C19 C18 H18B 108.4 . .
C11 C18 H18B 108.4 . .
H18A C18 H18B 107.5 . .
C26 C19 C20 115.2(2) . .
C26 C19 C18 110.4(2) . .
C20 C19 C18 114.2(2) . .
C26 C19 H19 105.3 . .
C20 C19 H19 105.3 . .
C18 C19 H19 105.3 . .
C25 C20 C21 118.0(3) . .
C25 C20 C19 123.4(3) . .
C21 C20 C19 118.6(3) . .
C22 C21 C20 121.7(3) . .
C22 C21 H21 119.1 . .
C20 C21 H21 119.1 . .
C23 C22 C21 118.1(3) . .
C23 C22 H22 120.9 . .
C21 C22 H22 120.9 . .
C22 C23 C24 122.8(3) . .
C22 C23 F1 118.9(3) . .
C24 C23 F1 118.3(3) . .
C23 C24 C25 118.4(3) . .
C23 C24 H24 120.8 . .
C25 C24 H24 120.8 . .
C20 C25 C24 120.8(3) . .
C20 C25 H25 119.6 . .
C24 C25 H25 119.6 . .
C30 C26 C27 120.1(3) . .
C30 C26 C19 123.3(3) . .
C27 C26 C19 116.4(2) . .
O4 C27 O3 123.0(3) . .
O4 C27 C26 124.3(3) . .
O3 C27 C26 112.7(2) . .
O3 C28 C29 108.3(3) . .
O3 C28 H28A 110.0 . .
C29 C28 H28A 110.0 . .
O3 C28 H28B 110.0 . .
C29 C28 H28B 110.0 . .
H28A C28 H28B 108.4 . .
C28 C29 H29A 109.5 . .
C28 C29 H29B 109.5 . .
H29A C29 H29B 109.5 . .
C28 C29 H29C 109.5 . .
H29A C29 H29C 109.5 . .
H29B C29 H29C 109.5 . .
C26 C30 C31 124.1(3) . .
C26 C30 H30 118.0 . .
C31 C30 H30 118.0 . .
C32 C31 C30 122.0(2) . .
C32 C31 C11 120.3(2) . .
C30 C31 C11 117.5(2) . .
C31 C32 N1 118.7(2) . .
C31 C32 C33 124.8(2) . .
N1 C32 C33 116.3(2) . .
C34 C33 C38 119.3(3) . .
C34 C33 C32 120.8(3) . .
C38 C33 C32 119.9(3) . .
C35 C34 C33 120.2(3) . .
C35 C34 H34 119.9 . .
C33 C34 H34 119.9 . .
C36 C35 C34 120.5(3) . .
C36 C35 H35 119.8 . .
C34 C35 H35 119.8 . .
C37 C36 C35 120.0(3) . .
C37 C36 H36 120.0 . .
C35 C36 H36 120.0 . .
C36 C37 C38 120.6(3) . .
C36 C37 H37 119.7 . .
C38 C37 H37 119.7 . .
C33 C38 C37 119.3(3) . .
C33 C38 H38 120.4 . .
C37 C38 H38 120.4 . .
Cl1' Cl1 C39 159(2) 2_676 2_676
Cl1' Cl1 C39 85.5(10) 2_676 .
C39 Cl1 C39 84.7(12) 2_676 .
Cl1' Cl1 Cl1 113.6(11) 2_676 2_676
C39 Cl1 Cl1 55.0(10) 2_676 2_676
C39 Cl1 Cl1 29.7(4) . 2_676
Cl1 Cl1' C39 12.5(12) 2_676 .
Cl1 Cl1' C39 71.2(9) 2_676 2_676
C39 Cl1' C39 65.9(8) . 2_676
Cl1 C39 Cl1 95.3(12) 2_676 .
Cl1 C39 Cl1' 8.6(8) 2_676 .
Cl1 C39 Cl1' 91.3(8) . .
Cl1 C39 Cl1' 117.2(13) 2_676 2_676
Cl1 C39 Cl1' 23.2(3) . 2_676
Cl1' C39 Cl1' 114.1(8) . 2_676
Cl1 C39 C39 62.8(9) 2_676 2_676
Cl1 C39 C39 32.5(5) . 2_676
Cl1' C39 C39 59.2(6) . 2_676
Cl1' C39 C39 54.9(6) 2_676 2_676
Cl1B Cl1A C39' 161(3) 2_676 2_676
Cl1B Cl1A C39' 135(2) 2_676 .
C39' Cl1A C39' 59.0(14) 2_676 .
Cl1A Cl1B C39' 13(2) 2_676 .
Cl1A Cl1B C39' 34.2(18) 2_676 2_676
C39' Cl1B C39' 44.0(10) . 2_676
Cl1A C39' C39' 78.8(14) 2_676 2_676
Cl1A C39' Cl1B 5.9(10) 2_676 .
C39' C39' Cl1B 83.6(11) 2_676 .
Cl1A C39' Cl1A 121.0(14) 2_676 .
C39' C39' Cl1A 42.3(7) 2_676 .
Cl1B C39' Cl1A 125.8(11) . .
Cl1A C39' Cl1B 131.0(16) 2_676 2_676
C39' C39' Cl1B 52.4(7) 2_676 2_676
Cl1B C39' Cl1B 136.0(10) . 2_676
Cl1A C39' Cl1B 10.4(5) . 2_676
Cl3 Cl2 C40 31.0(9) 2_686 .
Cl2 Cl3 C40 119.9(13) 2_686 2_686
Cl2 Cl3 C40 133.1(11) 2_686 .
C40 Cl3 C40 97.4(10) 2_686 .
Cl2 Cl3 Cl3 153.3(10) 2_686 2_686
C40 Cl3 Cl3 65.0(7) 2_686 2_686
C40 Cl3 Cl3 32.4(6) . 2_686
Cl3 C40 Cl2 29.1(7) 2_686 .
Cl3 C40 Cl3 82.6(10) 2_686 .
Cl2 C40 Cl3 107.9(10) . .
C41 Cl5 Cl4 57.8(11) . 2_686
C41 Cl4 Cl4 62.1(12) . 2_686
C41 Cl4 C41 118.5(11) . 2_686
Cl4 Cl4 C41 56.4(7) 2_686 2_686
C41 Cl4 Cl5 127.5(13) . 2_686
Cl4 Cl4 Cl5 88.3(10) 2_686 2_686
C41 Cl4 Cl5 52.9(6) 2_686 2_686
Cl5 C41 Cl4 102.0(11) . .
Cl5 C41 Cl4 69.3(10) . 2_686
Cl4 C41 Cl4 61.5(11) . 2_686

loop_
_geom_bond_atom_site_label_1
_geom_bond_atom_site_label_2
_geom_bond_distance
_geom_bond_site_symmetry_2
S1 O1 1.430(2) .
S1 O2 1.432(2) .
S1 N1 1.704(2) .
S1 C1 1.758(3) .
F1 C23 1.369(4) .
O3 C27 1.344(3) .
O3 C28 1.452(3) .
O4 C27 1.219(3) .
N1 C8 1.416(3) .
N1 C32 1.434(3) .
N2 C8 1.360(4) .
N2 H2A 0.909(10) .
N2 H2B 0.894(10) .
N3 C10 1.154(4) .
C1 C2 1.380(4) .
C1 C6 1.389(4) .
C2 C3 1.390(4) .
C2 H2 0.9500 .
C3 C4 1.390(5) .
C3 H3 0.9500 .
C4 C5 1.396(4) .
C4 C7 1.518(5) .
C5 C6 1.385(4) .
C5 H5 0.9500 .
C6 H6 0.9500 .
C7 H7A 0.9800 .
C7 H7B 0.9800 .
C7 H7C 0.9800 .
C8 C9 1.360(4) .
C9 C10 1.418(4) .
C9 C11 1.525(4) .
C11 C31 1.524(4) .
C11 C12 1.551(4) .
C11 C18 1.565(4) .
C12 C13 1.388(4) .
C12 C17 1.398(4) .
C13 C14 1.379(4) .
C13 H13 0.9500 .
C14 C15 1.378(5) .
C14 H14 0.9500 .
C15 C16 1.376(4) .
C15 H15 0.9500 .
C16 C17 1.383(4) .
C16 H16 0.9500 .
C17 H17 0.9500 .
C18 C19 1.536(4) .
C18 H18A 0.9900 .
C18 H18B 0.9900 .
C19 C26 1.505(4) .
C19 C20 1.533(4) .
C19 H19 1.0000 .
C20 C25 1.385(4) .
C20 C21 1.393(4) .
C21 C22 1.384(4) .
C21 H21 0.9500 .
C22 C23 1.364(5) .
C22 H22 0.9500 .
C23 C24 1.364(5) .
C24 C25 1.402(5) .
C24 H24 0.9500 .
C25 H25 0.9500 .
C26 C30 1.346(4) .
C26 C27 1.480(4) .
C28 C29 1.496(4) .
C28 H28A 0.9900 .
C28 H28B 0.9900 .
C29 H29A 0.9800 .
C29 H29B 0.9800 .
C29 H29C 0.9800 .
C30 C31 1.455(4) .
C30 H30 0.9500 .
C31 C32 1.366(4) .
C32 C33 1.487(4) .
C33 C34 1.397(4) .
C33 C38 1.398(4) .
C34 C35 1.381(4) .
C34 H34 0.9500 .
C35 C36 1.377(5) .
C35 H35 0.9500 .
C36 C37 1.377(5) .
C36 H36 0.9500 .
C37 C38 1.398(4) .
C37 H37 0.9500 .
C38 H38 0.9500 .
Cl1 Cl1' 0.731(9) 2_676
Cl1 C39 1.060(13) 2_676
Cl1 C39 1.756(10) .
Cl1 Cl1 2.133(18) 2_676
Cl1' Cl1 0.731(9) 2_676
Cl1' C39 1.762(10) .
Cl1' C39 1.849(15) 2_676
C39 Cl1 1.060(13) 2_676
C39 Cl1' 1.849(15) 2_676
C39 C39 1.97(3) 2_676
Cl1A Cl1B 0.571(15) 2_676
Cl1A C39' 1.217(17) 2_676
Cl1A C39' 1.775(9) .
Cl1B Cl1A 0.571(15) 2_676
Cl1B C39' 1.768(9) .
Cl1B C39' 2.219(17) 2_676
C39' Cl1A 1.217(17) 2_676
C39' C39' 1.55(3) 2_676
C39' Cl1B 2.219(17) 2_676
Cl2 Cl3 0.989(12) 2_686
Cl2 C40 1.761(10) .
Cl3 Cl2 0.989(12) 2_686
Cl3 C40 1.045(18) 2_686
Cl3 C40 1.767(10) .
Cl3 Cl3 1.934(10) 2_686
C40 Cl3 1.045(18) 2_686
Cl5 C41 1.757(10) .
Cl5 Cl4 2.060(18) 2_686
Cl4 C41 1.758(10) .
Cl4 Cl4 1.85(3) 2_686
Cl4 C41 1.86(3) 2_686
Cl4 Cl5 2.060(18) 2_686
C41 Cl4 1.86(3) 2_686

loop_
_geom_hbond_atom_site_label_D
_geom_hbond_atom_site_label_H
_geom_hbond_atom_site_label_A
_geom_hbond_distance_DH
_geom_hbond_distance_HA
_geom_hbond_distance_DA
_geom_hbond_angle_DHA
_geom_hbond_site_symmetry_A
N2 H2B Cl1' 0.894(10) 2.80(3) 3.524(7) 139(3) .
N2 H2A O2 0.909(10) 2.37(3) 2.994(3) 126(3) .
N2 H2A O2 0.909(10) 2.13(2) 2.877(3) 138(3) 2_776
N2 H2B Cl1A 0.894(10) 2.93(2) 3.733(12) 150(3) 2_676
N2 H2B Cl1B 0.894(10) 2.68(2) 3.482(11) 150(3) .

loop_
_geom_torsion_atom_site_label_1
_geom_torsion_atom_site_label_2
_geom_torsion_atom_site_label_3
_geom_torsion_atom_site_label_4
_geom_torsion
_geom_torsion_site_symmetry_1
_geom_torsion_site_symmetry_4
O1 S1 N1 C8 154.7(2) . .
O2 S1 N1 C8 -77.1(2) . .
C1 S1 N1 C8 38.8(2) . .
O1 S1 N1 C32 -11.0(2) . .
O2 S1 N1 C32 117.2(2) . .
C1 S1 N1 C32 -126.8(2) . .
O1 S1 C1 C2 133.1(2) . .
O2 S1 C1 C2 0.9(3) . .
N1 S1 C1 C2 -113.9(2) . .
O1 S1 C1 C6 -43.5(3) . .
O2 S1 C1 C6 -175.7(2) . .
N1 S1 C1 C6 69.5(2) . .
C6 C1 C2 C3 -0.3(4) . .
S1 C1 C2 C3 -176.8(2) . .
C1 C2 C3 C4 -0.8(5) . .
C2 C3 C4 C5 1.1(5) . .
C2 C3 C4 C7 -178.6(3) . .
C3 C4 C5 C6 -0.2(5) . .
C7 C4 C5 C6 179.4(3) . .
C4 C5 C6 C1 -0.8(4) . .
C2 C1 C6 C5 1.1(4) . .
S1 C1 C6 C5 177.7(2) . .
C32 N1 C8 C9 25.2(4) . .
S1 N1 C8 C9 -140.8(2) . .
C32 N1 C8 N2 -155.6(2) . .
S1 N1 C8 N2 38.3(3) . .
N2 C8 C9 C10 4.9(5) . .
N1 C8 C9 C10 -176.0(3) . .
N2 C8 C9 C11 -172.6(3) . .
N1 C8 C9 C11 6.5(4) . .
C8 C9 C11 C31 -35.2(4) . .
C10 C9 C11 C31 147.4(3) . .
C8 C9 C11 C12 85.4(3) . .
C10 C9 C11 C12 -92.0(3) . .
C8 C9 C11 C18 -152.4(3) . .
C10 C9 C11 C18 30.2(3) . .
C31 C11 C12 C13 167.2(2) . .
C9 C11 C12 C13 48.9(3) . .
C18 C11 C12 C13 -70.8(3) . .
C31 C11 C12 C17 -10.9(4) . .
C9 C11 C12 C17 -129.2(3) . .
C18 C11 C12 C17 111.2(3) . .
C17 C12 C13 C14 1.8(4) . .
C11 C12 C13 C14 -176.4(3) . .
C12 C13 C14 C15 -1.3(5) . .
C13 C14 C15 C16 -0.2(5) . .
C14 C15 C16 C17 1.1(5) . .
C15 C16 C17 C12 -0.5(5) . .
C13 C12 C17 C16 -0.9(4) . .
C11 C12 C17 C16 177.2(3) . .
C31 C11 C18 C19 52.2(3) . .
C9 C11 C18 C19 168.1(2) . .
C12 C11 C18 C19 -70.9(3) . .
C11 C18 C19 C26 -43.2(3) . .
C11 C18 C19 C20 88.5(3) . .
C26 C19 C20 C25 21.2(4) . .
C18 C19 C20 C25 -108.2(3) . .
C26 C19 C20 C21 -158.8(2) . .
C18 C19 C20 C21 71.8(3) . .
C25 C20 C21 C22 0.3(4) . .
C19 C20 C21 C22 -179.7(3) . .
C20 C21 C22 C23 0.7(5) . .
C21 C22 C23 C24 -1.6(5) . .
C21 C22 C23 F1 180.0(3) . .
C22 C23 C24 C25 1.3(5) . .
F1 C23 C24 C25 179.8(3) . .
C21 C20 C25 C24 -0.6(5) . .
C19 C20 C25 C24 179.4(3) . .
C23 C24 C25 C20 -0.2(5) . .
C20 C19 C26 C30 -119.0(3) . .
C18 C19 C26 C30 12.2(4) . .
C20 C19 C26 C27 66.6(3) . .
C18 C19 C26 C27 -162.2(2) . .
C28 O3 C27 O4 -0.2(4) . .
C28 O3 C27 C26 178.8(2) . .
C30 C26 C27 O4 -158.0(3) . .
C19 C26 C27 O4 16.6(4) . .
C30 C26 C27 O3 23.1(4) . .
C19 C26 C27 O3 -162.3(2) . .
C27 O3 C28 C29 -172.2(3) . .
C27 C26 C30 C31 -176.8(3) . .
C19 C26 C30 C31 9.0(4) . .
C26 C30 C31 C32 178.2(3) . .
C26 C30 C31 C11 1.4(4) . .
C9 C11 C31 C32 36.5(3) . .
C12 C11 C31 C32 -83.4(3) . .
C18 C11 C31 C32 152.8(2) . .
C9 C11 C31 C30 -146.6(2) . .
C12 C11 C31 C30 93.4(3) . .
C18 C11 C31 C30 -30.4(3) . .
C30 C31 C32 N1 173.6(2) . .
C11 C31 C32 N1 -9.7(4) . .
C30 C31 C32 C33 0.0(4) . .
C11 C31 C32 C33 176.7(2) . .
C8 N1 C32 C31 -23.6(4) . .
S1 N1 C32 C31 142.0(2) . .
C8 N1 C32 C33 150.5(2) . .
S1 N1 C32 C33 -43.9(3) . .
C31 C32 C33 C34 -51.0(4) . .
N1 C32 C33 C34 135.4(3) . .
C31 C32 C33 C38 129.2(3) . .
N1 C32 C33 C38 -44.5(3) . .
C38 C33 C34 C35 -3.4(4) . .
C32 C33 C34 C35 176.8(3) . .
C33 C34 C35 C36 2.2(5) . .
C34 C35 C36 C37 -0.2(5) . .
C35 C36 C37 C38 -0.6(5) . .
C34 C33 C38 C37 2.6(4) . .
C32 C33 C38 C37 -177.5(3) . .
C36 C37 C38 C33 -0.7(5) . .
Cl1' Cl1 C39 Cl1 -161(2) 2_676 2_676
C39 Cl1 C39 Cl1 0.001(2) 2_676 2_676
Cl1' Cl1 C39 Cl1' -169.0(13) 2_676 .
C39 Cl1 C39 Cl1' -7.6(9) 2_676 .
Cl1 Cl1 C39 Cl1' -7.6(9) 2_676 .
C39 Cl1 C39 Cl1' 161(2) 2_676 2_676
Cl1 Cl1 C39 Cl1' 161(2) 2_676 2_676
Cl1' Cl1 C39 C39 -161(2) 2_676 2_676
Cl1 Cl1 C39 C39 -0.001(4) 2_676 2_676
C39 Cl1' C39 Cl1 -113(5) 2_676 2_676
Cl1 Cl1' C39 Cl1 118(5) 2_676 .
C39 Cl1' C39 Cl1 4.7(5) 2_676 .
Cl1 Cl1' C39 Cl1' 113(5) 2_676 2_676
C39 Cl1' C39 Cl1' 0.000(1) 2_676 2_676
Cl1 Cl1' C39 C39 113(5) 2_676 2_676
C39' Cl1B C39' Cl1A 35(8) 2_676 2_676
Cl1A Cl1B C39' C39' -35(8) 2_676 2_676
Cl1A Cl1B C39' Cl1A -38(9) 2_676 .
C39' Cl1B C39' Cl1A -2.9(8) 2_676 .
Cl1A Cl1B C39' Cl1B -35(8) 2_676 2_676
C39' Cl1B C39' Cl1B 0.000(1) 2_676 2_676
Cl1B Cl1A C39' Cl1A 165(4) 2_676 2_676
C39' Cl1A C39' Cl1A -0.002(2) 2_676 2_676
Cl1B Cl1A C39' C39' 165(4) 2_676 2_676
Cl1B Cl1A C39' Cl1B 169(3) 2_676 .
C39' Cl1A C39' Cl1B 4.2(12) 2_676 .
C39' Cl1A C39' Cl1B -165(4) 2_676 2_676
Cl3 Cl2 C40 Cl3 31.0(12) 2_686 .
Cl2 Cl3 C40 Cl3 -144.0(14) 2_686 2_686
C40 Cl3 C40 Cl3 -0.001(2) 2_686 2_686
Cl2 Cl3 C40 Cl2 -158.7(9) 2_686 .
C40 Cl3 C40 Cl2 -14.7(6) 2_686 .
Cl3 Cl3 C40 Cl2 -14.7(6) 2_686 .
Cl4 Cl5 C41 Cl4 -53.0(14) 2_686 .
Cl4 Cl4 C41 Cl5 58.2(14) 2_686 .
C41 Cl4 C41 Cl5 58.2(14) 2_686 .
Cl5 Cl4 C41 Cl5 121.6(12) 2_686 .
C41 Cl4 C41 Cl4 -0.001(3) 2_686 2_686
Cl5 Cl4 C41 Cl4 63.4(9) 2_686 2_686
